data_7238354
loop_
_publ_author_name
'Constable, Edwin C.'
'Housecroft, Catherine E.'
'Kopecky, Peter'
'Sch\"onhofer, Ewald'
'Zampese, Jennifer A.'

_publ_section_title
;
 Restricting the geometrical relaxation in four-coordinate copper(i)
 complexes using face-to-face and edge-to-face \p-interactions
;
_journal_issue 7
_journal_name_full CrystEngComm
_journal_page_first 2742
_journal_paper_doi 10.1039/c0ce00880j
_journal_volume 13
_journal_year 2011
_chemical_formula_moiety 'C55 H45 Cu O P3 S, F6 P'
_chemical_formula_sum 'C55 H45 Cu F6 O P4 S'
_chemical_formula_weight 1055.41
_space_group_IT_number 14
_space_group_name_Hall '-P 2yn'
_space_group_name_H-M_alt 'P 1 21/n 1'
_symmetry_cell_setting monoclinic
_symmetry_space_group_name_Hall '-P 2yn'
_symmetry_space_group_name_H-M 'P 1 21/n 1'
_atom_sites_solution_hydrogens geom
_atom_sites_solution_primary direct
_atom_sites_solution_secondary difmap
_audit_creation_method SHELXL-97
_cell_angle_alpha 90.00
_cell_angle_beta 92.18(3)
_cell_angle_gamma 90.00
_cell_formula_units_Z 4
_cell_length_a 11.476(2)
_cell_length_b 26.337(5)
_cell_length_c 16.155(3)
_cell_measurement_reflns_used 12675
_cell_measurement_temperature 173(2)
_cell_measurement_theta_max 54.88
_cell_measurement_theta_min 3.73
_cell_volume 4879.2(16)
_computing_cell_refinement 'Stoe IPDS'
_computing_data_collection 'Stoe IPDS'
_computing_data_reduction 'Stoe IPDS'
_computing_molecular_graphics 'Bruker SHELXTL'
_computing_publication_material 'Bruker SHELXTL'
_computing_structure_refinement 'SHELXL-97 (Sheldrick, 1997)'
_computing_structure_solution 'SHELXS-97 (Sheldrick, 1990)'
_diffrn_ambient_temperature 173(2)
_diffrn_measured_fraction_theta_full 0.996
_diffrn_measured_fraction_theta_max 0.996
_diffrn_measurement_device_type 'Stoe IPDS'
_diffrn_measurement_method '\w scans'
_diffrn_radiation_monochromator graphite
_diffrn_radiation_source 'fine-focus sealed tube'
_diffrn_radiation_type MoK\a
_diffrn_radiation_wavelength 0.71073
_diffrn_reflns_av_R_equivalents 0.0640
_diffrn_reflns_av_sigmaI/netI 0.0249
_diffrn_reflns_limit_h_max 14
_diffrn_reflns_limit_h_min -14
_diffrn_reflns_limit_k_max 32
_diffrn_reflns_limit_k_min -32
_diffrn_reflns_limit_l_max 19
_diffrn_reflns_limit_l_min -19
_diffrn_reflns_number 70500
_diffrn_reflns_theta_full 26.00
_diffrn_reflns_theta_max 26.00
_diffrn_reflns_theta_min 1.78
_exptl_absorpt_coefficient_mu 0.685
_exptl_absorpt_correction_T_max 0.8752
_exptl_absorpt_correction_T_min 0.8474
_exptl_absorpt_correction_type multi-scan
_exptl_absorpt_process_details '(Blessing 1951)'
_exptl_crystal_colour colourless
_exptl_crystal_density_diffrn 1.437
_exptl_crystal_density_method 'not measured'
_exptl_crystal_description block
_exptl_crystal_F_000 2168
_exptl_crystal_size_max 0.25
_exptl_crystal_size_mid 0.25
_exptl_crystal_size_min 0.20
_refine_diff_density_max 1.588
_refine_diff_density_min -0.705
_refine_diff_density_rms 0.068
_refine_ls_extinction_method none
_refine_ls_goodness_of_fit_ref 1.225
_refine_ls_hydrogen_treatment constr
_refine_ls_matrix_type full
_refine_ls_number_parameters 679
_refine_ls_number_reflns 9533
_refine_ls_number_restraints 12
_refine_ls_restrained_S_all 1.226
_refine_ls_R_factor_all 0.0594
_refine_ls_R_factor_gt 0.0581
_refine_ls_shift/su_max 0.013
_refine_ls_shift/su_mean 0.001
_refine_ls_structure_factor_coef Fsqd
_refine_ls_weighting_details 'calc w=1/[\s^2^(Fo^2^)+(0.0035P)^2^+12.8373P] where P=(Fo^2^+2Fc^2^)/3'
_refine_ls_weighting_scheme calc
_refine_ls_wR_factor_gt 0.1241
_refine_ls_wR_factor_ref 0.1248
_reflns_number_gt 9284
_reflns_number_total 9533
_reflns_threshold_expression >2sigma(I)
_cod_data_source_file c0ce00880j.txt
_cod_data_source_block esc59
_cod_depositor_comments
;
The following automatic conversions were performed:

data item '_symmetry_cell_setting' value 'Monoclinic' was changed to
'monoclinic' in accordance with the
/home/saulius/struct/COD-crude-data/automatic-downloads/DataCite-retrospective/RSC/depositions/lib/dictionaries/cif_core.dic
dictionary named 'cif_core.dic' version 2.4.2 last updated on
2011-04-26.

Automatic conversion script
Id: cif_fix_values 6909 2019-04-08 15:41:33Z antanas 
;
_cod_original_cell_volume 4879.2(17)
_cod_original_sg_symbol_Hall -P2yn
_cod_original_sg_symbol_H-M P2(1)/n
_cod_database_code 7238354

loop_
_symmetry_equiv_pos_as_xyz
'x, y, z'
'-x+1/2, y+1/2, -z+1/2'
'-x, -y, -z'
'x-1/2, -y-1/2, z-1/2'

loop_
_atom_site_label
_atom_site_type_symbol
_atom_site_fract_x
_atom_site_fract_y
_atom_site_fract_z
_atom_site_U_iso_or_equiv
_atom_site_adp_type
_atom_site_occupancy
_atom_site_symmetry_multiplicity
_atom_site_calc_flag
_atom_site_refinement_flags
_atom_site_disorder_assembly
_atom_site_disorder_group
Cu1 Cu 0.77904(4) 0.088216(15) 0.73729(2) 0.02616(11) Uani 1 1 d . . .
S1 S 0.97753(8) 0.08783(4) 0.68468(6) 0.0317(2) Uani 1 1 d . . .
P1 P 0.73470(8) 0.10579(3) 0.60238(5) 0.02339(18) Uani 1 1 d . . .
P2 P 0.77481(8) 0.14833(3) 0.83765(5) 0.02479(18) Uani 1 1 d . . .
P3 P 0.74760(7) 0.00837(3) 0.78586(5) 0.02346(18) Uani 1 1 d . . .
C1 C 1.1033(4) 0.1047(2) 0.7483(3) 0.0492(11) Uani 1 1 d . . .
H1A H 1.1731 0.1030 0.7153 0.074 Uiso 1 1 calc R . .
H1B H 1.1115 0.0810 0.7949 0.074 Uiso 1 1 calc R . .
H1C H 1.0940 0.1393 0.7694 0.074 Uiso 1 1 calc R . .
C2 C 0.9649(3) 0.13806(13) 0.6120(2) 0.0293(7) Uani 1 1 d . . .
C3 C 0.8565(3) 0.14456(13) 0.5701(2) 0.0283(7) Uani 1 1 d . . .
C4 C 0.8455(4) 0.18175(16) 0.5096(2) 0.0385(9) Uani 1 1 d . . .
H4A H 0.7728 0.1862 0.4803 0.046 Uiso 1 1 calc R . .
C5 C 0.9387(4) 0.21255(18) 0.4911(3) 0.0501(11) Uani 1 1 d . . .
H5A H 0.9303 0.2375 0.4489 0.060 Uiso 1 1 calc R . .
C6 C 1.0435(4) 0.20678(17) 0.5342(3) 0.0480(11) Uani 1 1 d . . .
H6A H 1.1065 0.2288 0.5228 0.058 Uiso 1 1 calc R . .
C7 C 1.0585(3) 0.16927(15) 0.5940(3) 0.0379(9) Uani 1 1 d . . .
H7A H 1.1319 0.1650 0.6224 0.046 Uiso 1 1 calc R . .
C8 C 0.6030(3) 0.13829(13) 0.5664(2) 0.0290(7) Uani 1 1 d . . .
C9 C 0.5417(5) 0.1654(2) 0.6234(3) 0.0582(13) Uani 1 1 d . . .
H9A H 0.5703 0.1675 0.6793 0.070 Uiso 1 1 calc R . .
C10 C 0.4384(5) 0.1896(2) 0.5996(4) 0.0795(19) Uani 1 1 d . . .
H10A H 0.3964 0.2081 0.6392 0.095 Uiso 1 1 calc R . .
C11 C 0.3973(4) 0.1869(2) 0.5199(4) 0.0627(15) Uani 1 1 d . . .
H11A H 0.3258 0.2030 0.5040 0.075 Uiso 1 1 calc R . .
C12 C 0.4583(4) 0.16112(17) 0.4628(3) 0.0498(11) Uani 1 1 d . . .
H12A H 0.4300 0.1602 0.4068 0.060 Uiso 1 1 calc R . .
C13 C 0.5609(4) 0.13635(15) 0.4852(3) 0.0391(9) Uani 1 1 d . . .
H13A H 0.6023 0.1181 0.4450 0.047 Uiso 1 1 calc R . .
C14 C 0.7401(3) 0.04972(13) 0.5369(2) 0.0251(7) Uani 1 1 d . . .
C15 C 0.6505(3) 0.01426(14) 0.5398(2) 0.0341(8) Uani 1 1 d . . .
H15A H 0.5837 0.0214 0.5708 0.041 Uiso 1 1 calc R . .
C16 C 0.6584(4) -0.03155(16) 0.4977(3) 0.0452(10) Uani 1 1 d . . .
H16A H 0.5967 -0.0555 0.4993 0.054 Uiso 1 1 calc R . .
C17 C 0.7561(4) -0.04212(17) 0.4533(3) 0.0501(11) Uani 1 1 d . . .
H17A H 0.7625 -0.0738 0.4257 0.060 Uiso 1 1 calc R . .
C18 C 0.8431(4) -0.00726(18) 0.4491(3) 0.0495(11) Uani 1 1 d . . .
H18A H 0.9092 -0.0144 0.4174 0.059 Uiso 1 1 calc R . .
C19 C 0.8359(3) 0.03856(16) 0.4907(2) 0.0378(9) Uani 1 1 d . . .
H19A H 0.8974 0.0626 0.4875 0.045 Uiso 1 1 calc R . .
C20 C 0.9097(3) 0.14948(14) 0.9019(2) 0.0303(7) Uani 1 1 d . . .
O1 O 0.9188(2) 0.05791(9) 0.89517(15) 0.0299(5) Uani 1 1 d . . .
C21 C 0.9658(3) 0.10411(15) 0.9234(2) 0.0321(8) Uani 1 1 d . . .
C22 C 1.0710(4) 0.10322(17) 0.9678(2) 0.0419(9) Uani 1 1 d . . .
H22A H 1.1086 0.0719 0.9808 0.050 Uiso 1 1 calc R . .
C23 C 1.1208(4) 0.1488(2) 0.9929(3) 0.0538(12) Uani 1 1 d . . .
H23A H 1.1928 0.1487 1.0239 0.065 Uiso 1 1 calc R . .
C24 C 1.0679(5) 0.1938(2) 0.9739(3) 0.0584(13) Uani 1 1 d . . .
H24A H 1.1029 0.2247 0.9918 0.070 Uiso 1 1 calc R . .
C25 C 0.9630(4) 0.19443(17) 0.9283(3) 0.0475(11) Uani 1 1 d . . .
H25A H 0.9270 0.2260 0.9149 0.057 Uiso 1 1 calc R . .
C26 C 0.7496(3) 0.00694(13) 0.8987(2) 0.0280(7) Uani 1 1 d . . .
C27 C 0.8326(3) 0.03586(14) 0.9416(2) 0.0292(7) Uani 1 1 d . . .
C28 C 0.8304(4) 0.04204(16) 1.0268(2) 0.0377(9) Uani 1 1 d . . .
H28A H 0.8881 0.0621 1.0551 0.045 Uiso 1 1 calc R . .
C29 C 0.7439(4) 0.01888(17) 1.0700(2) 0.0433(10) Uani 1 1 d . . .
H29A H 0.7423 0.0228 1.1284 0.052 Uiso 1 1 calc R . .
C30 C 0.6598(4) -0.00988(17) 1.0291(2) 0.0419(9) Uani 1 1 d . . .
H30A H 0.5999 -0.0255 1.0592 0.050 Uiso 1 1 calc R . .
C31 C 0.6625(3) -0.01610(15) 0.9439(2) 0.0360(8) Uani 1 1 d . . .
H31A H 0.6045 -0.0362 0.9160 0.043 Uiso 1 1 calc R . .
C32 C 0.7621(3) 0.21256(13) 0.7968(2) 0.0306(8) Uani 1 1 d . . .
C33 C 0.6626(4) 0.24183(16) 0.8080(4) 0.0585(14) Uani 1 1 d . . .
H33A H 0.6054 0.2307 0.8449 0.070 Uiso 1 1 calc R . .
C34 C 0.6474(5) 0.28718(19) 0.7651(4) 0.0745(18) Uani 1 1 d . . .
H34A H 0.5790 0.3068 0.7721 0.089 Uiso 1 1 calc R . .
C35 C 0.7305(5) 0.30395(17) 0.7126(4) 0.0621(14) Uani 1 1 d . . .
H35A H 0.7185 0.3344 0.6820 0.074 Uiso 1 1 calc R . .
C36 C 0.8310(5) 0.27646(17) 0.7047(3) 0.0547(12) Uani 1 1 d . . .
H36A H 0.8913 0.2890 0.6715 0.066 Uiso 1 1 calc R . .
C37 C 0.8443(4) 0.23044(15) 0.7450(3) 0.0405(9) Uani 1 1 d . . .
H37A H 0.9122 0.2107 0.7366 0.049 Uiso 1 1 calc R . .
C38 C 0.6591(3) 0.14465(13) 0.9116(2) 0.0318(8) Uani 1 1 d . . .
C39 C 0.5476(4) 0.13357(17) 0.8813(3) 0.0461(10) Uani 1 1 d . . .
H39A H 0.5347 0.1260 0.8242 0.055 Uiso 1 1 calc R . .
C40 C 0.4542(4) 0.13346(19) 0.9337(3) 0.0543(12) Uani 1 1 d . . .
H40A H 0.3775 0.1274 0.9119 0.065 Uiso 1 1 calc R . .
C41 C 0.4727(4) 0.14200(18) 1.0167(3) 0.0517(12) Uani 1 1 d . . .
H41A H 0.4092 0.1410 1.0527 0.062 Uiso 1 1 calc R . .
C42 C 0.5838(4) 0.15204(18) 1.0478(3) 0.0523(12) Uani 1 1 d . . .
H42A H 0.5964 0.1578 1.1054 0.063 Uiso 1 1 calc R . .
C43 C 0.6780(4) 0.15383(16) 0.9957(2) 0.0403(9) Uani 1 1 d . . .
H43A H 0.7542 0.1612 1.0175 0.048 Uiso 1 1 calc R . .
C44 C 0.8555(3) -0.03821(12) 0.7552(2) 0.0276(7) Uani 1 1 d . . .
C45 C 0.9408(4) -0.05759(18) 0.8072(3) 0.0531(12) Uani 1 1 d . . .
H45A H 0.9425 -0.0487 0.8642 0.064 Uiso 1 1 calc R . .
C46 C 1.0257(4) -0.0903(2) 0.7778(3) 0.0644(15) Uani 1 1 d . . .
H46A H 1.0851 -0.1029 0.8149 0.077 Uiso 1 1 calc R . .
C47 C 1.0243(4) -0.10430(16) 0.6971(3) 0.0455(10) Uani 1 1 d . . .
H47A H 1.0821 -0.1267 0.6777 0.055 Uiso 1 1 calc R . .
C48 C 0.9393(4) -0.08595(16) 0.6440(3) 0.0447(10) Uani 1 1 d . . .
H48A H 0.9367 -0.0960 0.5875 0.054 Uiso 1 1 calc R . .
C49 C 0.8566(4) -0.05262(16) 0.6726(2) 0.0416(10) Uani 1 1 d . . .
H49A H 0.7992 -0.0393 0.6347 0.050 Uiso 1 1 calc R . .
C50 C 0.6080(3) -0.02067(14) 0.7578(2) 0.0288(7) Uani 1 1 d . . .
C51 C 0.5910(4) -0.07280(15) 0.7529(2) 0.0367(8) Uani 1 1 d . . .
H51A H 0.6551 -0.0952 0.7622 0.044 Uiso 1 1 calc R . .
C52 C 0.4805(4) -0.09242(18) 0.7345(3) 0.0463(10) Uani 1 1 d . . .
H52A H 0.4691 -0.1281 0.7321 0.056 Uiso 1 1 calc R . .
C53 C 0.3880(4) -0.0604(2) 0.7198(3) 0.0485(11) Uani 1 1 d . . .
H53A H 0.3128 -0.0740 0.7070 0.058 Uiso 1 1 calc R . .
C54 C 0.4034(4) -0.00886(19) 0.7234(3) 0.0456(10) Uani 1 1 d . . .
H54A H 0.3389 0.0131 0.7131 0.055 Uiso 1 1 calc R . .
C55 C 0.5133(3) 0.01142(16) 0.7420(2) 0.0370(8) Uani 1 1 d . . .
H55A H 0.5238 0.0472 0.7439 0.044 Uiso 1 1 calc R . .
P10 P 0.2369(8) 0.2690(4) 0.7679(8) 0.054(2) Uani 0.53(3) 1 d PU A 1
F10 F 0.2361(8) 0.3240(4) 0.8065(12) 0.087(4) Uani 0.53(3) 1 d P A 1
F11 F 0.3647(15) 0.2656(8) 0.7884(12) 0.075(4) Uani 0.53(3) 1 d P A 1
F12 F 0.1075(17) 0.2663(10) 0.7524(16) 0.136(8) Uani 0.53(3) 1 d PU A 1
F13 F 0.2743(13) 0.2877(9) 0.6825(10) 0.110(6) Uani 0.53(3) 1 d P A 1
F14 F 0.2452(17) 0.2125(6) 0.7422(11) 0.113(6) Uani 0.53(3) 1 d P A 1
F15 F 0.2202(14) 0.2484(5) 0.8598(8) 0.103(4) Uani 0.53(3) 1 d P A 1
P10' P 0.2357(10) 0.2728(4) 0.7572(10) 0.060(3) Uani 0.47(3) 1 d PU A 2
F10' F 0.2389(8) 0.3329(4) 0.742(2) 0.114(8) Uani 0.47(3) 1 d P A 2
F11' F 0.3786(18) 0.2723(8) 0.7764(16) 0.091(7) Uani 0.47(3) 1 d P A 2
F12' F 0.0951(15) 0.2800(6) 0.7322(11) 0.062(3) Uani 0.47(3) 1 d P A 2
F13' F 0.2450(12) 0.2658(6) 0.6586(8) 0.076(3) Uani 0.47(3) 1 d P A 2
F14' F 0.223(2) 0.2140(6) 0.7615(12) 0.119(8) Uani 0.47(3) 1 d P A 2
F15' F 0.2046(13) 0.2797(13) 0.8485(11) 0.141(9) Uani 0.47(3) 1 d PU A 2

loop_
_atom_site_aniso_label
_atom_site_aniso_U_11
_atom_site_aniso_U_22
_atom_site_aniso_U_33
_atom_site_aniso_U_23
_atom_site_aniso_U_13
_atom_site_aniso_U_12
Cu1 0.0356(2) 0.0213(2) 0.0216(2) -0.00062(16) 0.00181(16) 0.00136(17)
S1 0.0316(5) 0.0330(5) 0.0307(4) 0.0012(4) 0.0052(4) 0.0049(4)
P1 0.0259(4) 0.0234(4) 0.0209(4) 0.0001(3) 0.0015(3) -0.0021(3)
P2 0.0274(4) 0.0227(4) 0.0245(4) -0.0042(3) 0.0037(3) -0.0011(3)
P3 0.0248(4) 0.0222(4) 0.0233(4) 0.0020(3) -0.0006(3) -0.0003(3)
C1 0.032(2) 0.075(3) 0.040(2) 0.006(2) -0.0010(17) 0.002(2)
C2 0.0332(19) 0.0270(17) 0.0279(17) 0.0001(14) 0.0043(14) -0.0009(14)
C3 0.0300(18) 0.0294(17) 0.0257(17) 0.0001(14) 0.0033(14) -0.0058(14)
C4 0.038(2) 0.045(2) 0.032(2) 0.0099(17) -0.0015(16) -0.0078(18)
C5 0.051(3) 0.048(3) 0.052(3) 0.025(2) 0.002(2) -0.010(2)
C6 0.044(2) 0.043(2) 0.058(3) 0.011(2) 0.007(2) -0.017(2)
C7 0.033(2) 0.040(2) 0.041(2) 0.0015(17) 0.0012(16) -0.0066(17)
C8 0.0290(18) 0.0243(17) 0.0339(18) 0.0044(14) 0.0060(15) 0.0015(14)
C9 0.065(3) 0.065(3) 0.046(3) -0.001(2) 0.016(2) 0.025(3)
C10 0.071(4) 0.090(4) 0.080(4) 0.010(3) 0.032(3) 0.050(3)
C11 0.035(2) 0.057(3) 0.097(4) 0.028(3) 0.010(3) 0.015(2)
C12 0.038(2) 0.045(2) 0.066(3) 0.013(2) -0.011(2) 0.0032(19)
C13 0.038(2) 0.039(2) 0.040(2) 0.0003(17) -0.0049(17) 0.0085(17)
C14 0.0264(17) 0.0254(16) 0.0234(16) -0.0007(13) -0.0023(13) 0.0041(13)
C15 0.0317(19) 0.0340(19) 0.036(2) -0.0031(16) -0.0035(15) -0.0010(16)
C16 0.051(3) 0.033(2) 0.051(2) -0.0081(18) -0.014(2) -0.0057(19)
C17 0.063(3) 0.042(2) 0.045(2) -0.0203(19) -0.014(2) 0.015(2)
C18 0.046(2) 0.058(3) 0.045(2) -0.021(2) 0.0009(19) 0.015(2)
C19 0.034(2) 0.047(2) 0.033(2) -0.0102(17) 0.0051(16) 0.0020(17)
C20 0.0314(18) 0.0308(18) 0.0286(18) -0.0053(14) 0.0021(14) -0.0049(15)
O1 0.0319(13) 0.0308(13) 0.0272(12) 0.0001(10) 0.0018(10) -0.0023(10)
C21 0.0321(19) 0.038(2) 0.0264(17) -0.0028(15) 0.0002(14) -0.0058(16)
C22 0.036(2) 0.052(2) 0.037(2) -0.0015(18) -0.0066(17) -0.0007(19)
C23 0.042(2) 0.067(3) 0.051(3) -0.007(2) -0.015(2) -0.013(2)
C24 0.060(3) 0.053(3) 0.061(3) -0.013(2) -0.016(2) -0.019(2)
C25 0.053(3) 0.039(2) 0.050(3) -0.0094(19) -0.009(2) -0.003(2)
C26 0.0319(18) 0.0274(17) 0.0246(16) 0.0024(14) 0.0000(14) -0.0007(14)
C27 0.0310(18) 0.0312(18) 0.0255(17) 0.0048(14) 0.0014(14) 0.0012(15)
C28 0.046(2) 0.042(2) 0.0250(18) 0.0006(16) -0.0036(16) -0.0041(18)
C29 0.054(3) 0.052(2) 0.0244(18) 0.0030(17) 0.0067(17) -0.003(2)
C30 0.044(2) 0.049(2) 0.033(2) 0.0090(18) 0.0090(17) -0.0066(19)
C31 0.038(2) 0.038(2) 0.0318(19) 0.0064(16) 0.0026(16) -0.0065(17)
C32 0.0319(19) 0.0222(16) 0.0375(19) -0.0057(14) 0.0011(15) -0.0037(14)
C33 0.050(3) 0.031(2) 0.096(4) -0.001(2) 0.029(3) 0.0064(19)
C34 0.055(3) 0.035(2) 0.134(6) 0.008(3) 0.013(3) 0.014(2)
C35 0.060(3) 0.027(2) 0.097(4) 0.014(2) -0.019(3) -0.008(2)
C36 0.059(3) 0.039(2) 0.066(3) 0.015(2) 0.003(2) -0.010(2)
C37 0.038(2) 0.032(2) 0.052(2) 0.0029(18) 0.0068(18) -0.0022(17)
C38 0.0356(19) 0.0262(17) 0.0345(19) -0.0062(15) 0.0114(15) -0.0055(15)
C39 0.041(2) 0.054(3) 0.044(2) -0.016(2) 0.0107(19) -0.013(2)
C40 0.039(2) 0.062(3) 0.063(3) -0.018(2) 0.016(2) -0.017(2)
C41 0.051(3) 0.052(3) 0.054(3) -0.009(2) 0.030(2) -0.009(2)
C42 0.068(3) 0.056(3) 0.034(2) -0.004(2) 0.020(2) 0.007(2)
C43 0.043(2) 0.043(2) 0.036(2) -0.0060(17) 0.0072(17) 0.0034(18)
C44 0.0268(17) 0.0209(16) 0.0349(18) 0.0022(14) -0.0009(14) -0.0009(13)
C45 0.061(3) 0.052(3) 0.044(2) -0.018(2) -0.021(2) 0.027(2)
C46 0.054(3) 0.065(3) 0.072(3) -0.024(3) -0.030(3) 0.032(3)
C47 0.035(2) 0.036(2) 0.066(3) -0.010(2) 0.005(2) 0.0034(17)
C48 0.051(3) 0.042(2) 0.041(2) 0.0033(18) 0.0119(19) 0.017(2)
C49 0.047(2) 0.046(2) 0.032(2) 0.0059(17) 0.0050(17) 0.0176(19)
C50 0.0303(18) 0.0315(18) 0.0246(17) 0.0014(14) -0.0007(14) -0.0045(14)
C51 0.038(2) 0.033(2) 0.039(2) 0.0010(16) -0.0022(16) -0.0053(16)
C52 0.049(3) 0.047(2) 0.043(2) -0.0052(19) 0.0028(19) -0.021(2)
C53 0.034(2) 0.077(3) 0.035(2) -0.007(2) 0.0014(17) -0.018(2)
C54 0.029(2) 0.069(3) 0.038(2) 0.000(2) -0.0033(17) 0.005(2)
C55 0.0323(19) 0.041(2) 0.037(2) -0.0007(17) -0.0035(16) 0.0011(17)
P10 0.025(3) 0.082(5) 0.054(3) -0.016(2) 0.0072(17) -0.019(2)
F10 0.062(5) 0.066(5) 0.136(11) -0.023(6) 0.013(6) 0.004(4)
F11 0.031(6) 0.093(9) 0.101(7) 0.012(6) -0.015(6) -0.008(5)
F12 0.027(4) 0.205(19) 0.173(16) -0.054(13) -0.021(7) -0.008(10)
F13 0.090(7) 0.178(16) 0.062(7) 0.050(8) 0.008(6) 0.015(8)
F14 0.112(8) 0.090(9) 0.139(11) -0.075(9) 0.022(8) -0.049(6)
F15 0.127(9) 0.105(8) 0.082(6) -0.001(6) 0.050(6) -0.040(7)
P10' 0.042(4) 0.044(3) 0.094(8) -0.038(4) 0.018(4) -0.013(2)
F10' 0.052(5) 0.041(4) 0.25(2) -0.030(8) 0.007(8) -0.003(3)
F11' 0.031(5) 0.058(6) 0.186(17) -0.041(9) 0.028(6) -0.020(4)
F12' 0.029(6) 0.072(6) 0.084(6) -0.009(5) 0.004(5) -0.006(4)
F13' 0.057(6) 0.102(8) 0.069(6) -0.008(5) -0.005(4) 0.033(5)
F14' 0.183(19) 0.067(9) 0.104(10) 0.042(8) -0.056(11) -0.041(9)
F15' 0.102(8) 0.24(2) 0.077(9) -0.101(13) 0.002(7) -0.016(13)

loop_
_atom_type_symbol
_atom_type_description
_atom_type_scat_dispersion_real
_atom_type_scat_dispersion_imag
_atom_type_scat_source
C C 0.0033 0.0016 'International Tables Vol C Tables 4.2.6.8 and 6.1.1.4'
H H 0.0000 0.0000 'International Tables Vol C Tables 4.2.6.8 and 6.1.1.4'
O O 0.0106 0.0060 'International Tables Vol C Tables 4.2.6.8 and 6.1.1.4'
F F 0.0171 0.0103 'International Tables Vol C Tables 4.2.6.8 and 6.1.1.4'
P P 0.1023 0.0942 'International Tables Vol C Tables 4.2.6.8 and 6.1.1.4'
S S 0.1246 0.1234 'International Tables Vol C Tables 4.2.6.8 and 6.1.1.4'
Cu Cu 0.3201 1.2651 'International Tables Vol C Tables 4.2.6.8 and 6.1.1.4'

loop_
_geom_angle_atom_site_label_1
_geom_angle_atom_site_label_2
_geom_angle_atom_site_label_3
_geom_angle
P1 Cu1 P2 122.33(4)
P1 Cu1 P3 119.14(4)
P2 Cu1 P3 112.96(4)
P1 Cu1 S1 81.12(4)
P2 Cu1 S1 107.16(4)
P3 Cu1 S1 106.01(4)
C2 S1 C1 103.8(2)
C2 S1 Cu1 99.94(12)
C1 S1 Cu1 122.39(15)
C8 P1 C14 104.09(16)
C8 P1 C3 106.40(16)
C14 P1 C3 104.15(16)
C8 P1 Cu1 123.95(12)
C14 P1 Cu1 112.47(11)
C3 P1 Cu1 104.07(12)
C32 P2 C38 103.72(17)
C32 P2 C20 104.15(17)
C38 P2 C20 104.51(17)
C32 P2 Cu1 113.15(12)
C38 P2 Cu1 117.88(12)
C20 P2 Cu1 112.10(12)
C50 P3 C26 102.59(16)
C50 P3 C44 104.52(16)
C26 P3 C44 105.92(16)
C50 P3 Cu1 116.89(12)
C26 P3 Cu1 111.56(12)
C44 P3 Cu1 114.16(11)
S1 C1 H1A 109.5
S1 C1 H1B 109.5
H1A C1 H1B 109.5
S1 C1 H1C 109.5
H1A C1 H1C 109.5
H1B C1 H1C 109.5
C7 C2 C3 120.3(3)
C7 C2 S1 122.4(3)
C3 C2 S1 117.3(3)
C4 C3 C2 118.7(3)
C4 C3 P1 123.2(3)
C2 C3 P1 118.0(3)
C5 C4 C3 121.1(4)
C5 C4 H4A 119.5
C3 C4 H4A 119.5
C6 C5 C4 119.6(4)
C6 C5 H5A 120.2
C4 C5 H5A 120.2
C5 C6 C7 120.9(4)
C5 C6 H6A 119.5
C7 C6 H6A 119.5
C6 C7 C2 119.3(4)
C6 C7 H7A 120.4
C2 C7 H7A 120.4
C9 C8 C13 119.0(4)
C9 C8 P1 118.1(3)
C13 C8 P1 123.0(3)
C8 C9 C10 120.3(5)
C8 C9 H9A 119.8
C10 C9 H9A 119.8
C11 C10 C9 120.1(5)
C11 C10 H10A 119.9
C9 C10 H10A 119.9
C10 C11 C12 120.1(4)
C10 C11 H11A 120.0
C12 C11 H11A 120.0
C11 C12 C13 120.8(5)
C11 C12 H12A 119.6
C13 C12 H12A 119.6
C8 C13 C12 119.7(4)
C8 C13 H13A 120.2
C12 C13 H13A 120.2
C19 C14 C15 118.7(3)
C19 C14 P1 122.1(3)
C15 C14 P1 118.9(3)
C16 C15 C14 120.2(4)
C16 C15 H15A 119.9
C14 C15 H15A 119.9
C17 C16 C15 119.9(4)
C17 C16 H16A 120.1
C15 C16 H16A 120.1
C18 C17 C16 120.1(4)
C18 C17 H17A 119.9
C16 C17 H17A 119.9
C17 C18 C19 120.4(4)
C17 C18 H18A 119.8
C19 C18 H18A 119.8
C14 C19 C18 120.7(4)
C14 C19 H19A 119.7
C18 C19 H19A 119.7
C25 C20 C21 117.3(4)
C25 C20 P2 122.7(3)
C21 C20 P2 119.9(3)
C27 O1 C21 117.4(3)
C22 C21 C20 122.0(4)
C22 C21 O1 118.2(4)
C20 C21 O1 119.7(3)
C21 C22 C23 118.7(4)
C21 C22 H22A 120.6
C23 C22 H22A 120.6
C24 C23 C22 120.9(4)
C24 C23 H23A 119.6
C22 C23 H23A 119.6
C23 C24 C25 120.1(4)
C23 C24 H24A 119.9
C25 C24 H24A 119.9
C24 C25 C20 120.9(4)
C24 C25 H25A 119.5
C20 C25 H25A 119.5
C27 C26 C31 117.9(3)
C27 C26 P3 118.2(3)
C31 C26 P3 123.3(3)
C26 C27 C28 121.6(3)
C26 C27 O1 116.6(3)
C28 C27 O1 121.8(3)
C29 C28 C27 119.4(4)
C29 C28 H28A 120.3
C27 C28 H28A 120.3
C30 C29 C28 120.5(4)
C30 C29 H29A 119.8
C28 C29 H29A 119.8
C29 C30 C31 119.9(4)
C29 C30 H30A 120.0
C31 C30 H30A 120.0
C30 C31 C26 120.7(4)
C30 C31 H31A 119.6
C26 C31 H31A 119.6
C37 C32 C33 118.4(4)
C37 C32 P2 119.6(3)
C33 C32 P2 121.4(3)
C34 C33 C32 119.9(5)
C34 C33 H33A 120.1
C32 C33 H33A 120.1
C35 C34 C33 120.5(5)
C35 C34 H34A 119.7
C33 C34 H34A 119.7
C36 C35 C34 119.6(4)
C36 C35 H35A 120.2
C34 C35 H35A 120.2
C35 C36 C37 119.8(5)
C35 C36 H36A 120.1
C37 C36 H36A 120.1
C32 C37 C36 121.6(4)
C32 C37 H37A 119.2
C36 C37 H37A 119.2
C39 C38 C43 119.5(4)
C39 C38 P2 117.7(3)
C43 C38 P2 122.8(3)
C38 C39 C40 120.5(4)
C38 C39 H39A 119.8
C40 C39 H39A 119.8
C41 C40 C39 120.2(4)
C41 C40 H40A 119.9
C39 C40 H40A 119.9
C40 C41 C42 119.7(4)
C40 C41 H41A 120.2
C42 C41 H41A 120.2
C41 C42 C43 120.9(4)
C41 C42 H42A 119.5
C43 C42 H42A 119.5
C38 C43 C42 119.2(4)
C38 C43 H43A 120.4
C42 C43 H43A 120.4
C45 C44 C49 117.1(4)
C45 C44 P3 124.3(3)
C49 C44 P3 118.4(3)
C44 C45 C46 121.1(4)
C44 C45 H45A 119.5
C46 C45 H45A 119.5
C47 C46 C45 120.8(4)
C47 C46 H46A 119.6
C45 C46 H46A 119.6
C46 C47 C48 119.4(4)
C46 C47 H47A 120.3
C48 C47 H47A 120.3
C47 C48 C49 119.9(4)
C47 C48 H48A 120.1
C49 C48 H48A 120.1
C48 C49 C44 121.7(4)
C48 C49 H49A 119.2
C44 C49 H49A 119.2
C51 C50 C55 118.9(3)
C51 C50 P3 123.4(3)
C55 C50 P3 117.7(3)
C50 C51 C52 120.3(4)
C50 C51 H51A 119.9
C52 C51 H51A 119.9
C53 C52 C51 120.2(4)
C53 C52 H52A 119.9
C51 C52 H52A 119.9
C52 C53 C54 120.3(4)
C52 C53 H53A 119.8
C54 C53 H53A 119.8
C53 C54 C55 120.3(4)
C53 C54 H54A 119.9
C55 C54 H54A 119.9
C50 C55 C54 120.0(4)
C50 C55 H55A 120.0
C54 C55 H55A 120.0
F11 P10 F12 173.2(18)
F11 P10 F13 85.0(11)
F12 P10 F13 100.0(15)
F11 P10 F14 86.1(12)
F12 P10 F14 88.9(13)
F13 P10 F14 92.5(11)
F11 P10 F10 89.3(10)
F12 P10 F10 95.1(11)
F13 P10 F10 93.8(10)
F14 P10 F10 171.9(13)
F11 P10 F15 85.8(12)
F12 P10 F15 89.2(12)
F13 P10 F15 170.7(11)
F14 P10 F15 86.3(10)
F10 P10 F15 86.7(8)
F15' P10' F14' 93.0(14)
F15' P10' F10' 92.1(10)
F14' P10' F10' 172.7(14)
F15' P10' F13' 170.4(11)
F14' P10' F13' 86.5(10)
F10' P10' F13' 87.5(11)
F15' P10' F11' 94.9(13)
F14' P10' F11' 94.4(13)
F10' P10' F11' 90.4(10)
F13' P10' F11' 94.7(12)
F15' P10' F12' 87.8(11)
F14' P10' F12' 92.0(12)
F10' P10' F12' 82.9(9)
F13' P10' F12' 82.6(10)
F11' P10' F12' 172.9(14)

loop_
_geom_bond_atom_site_label_1
_geom_bond_atom_site_label_2
_geom_bond_distance
Cu1 P1 2.2667(10)
Cu1 P2 2.2681(10)
Cu1 P3 2.2782(10)
Cu1 S1 2.4614(11)
S1 C2 1.772(4)
S1 C1 1.796(4)
P1 C8 1.813(4)
P1 C14 1.819(3)
P1 C3 1.823(3)
P2 C32 1.820(4)
P2 C38 1.823(4)
P2 C20 1.831(4)
P3 C50 1.817(4)
P3 C26 1.822(3)
P3 C44 1.824(4)
C1 H1A 0.9800
C1 H1B 0.9800
C1 H1C 0.9800
C2 C7 1.392(5)
C2 C3 1.404(5)
C3 C4 1.386(5)
C4 C5 1.384(6)
C4 H4A 0.9500
C5 C6 1.374(6)
C5 H5A 0.9500
C6 C7 1.389(6)
C6 H6A 0.9500
C7 H7A 0.9500
C8 C9 1.379(6)
C8 C13 1.381(5)
C9 C10 1.386(7)
C9 H9A 0.9500
C10 C11 1.356(8)
C10 H10A 0.9500
C11 C12 1.360(7)
C11 H11A 0.9500
C12 C13 1.383(6)
C12 H12A 0.9500
C13 H13A 0.9500
C14 C19 1.383(5)
C14 C15 1.392(5)
C15 C16 1.390(5)
C15 H15A 0.9500
C16 C17 1.382(7)
C16 H16A 0.9500
C17 C18 1.360(7)
C17 H17A 0.9500
C18 C19 1.386(6)
C18 H18A 0.9500
C19 H19A 0.9500
C20 C25 1.392(5)
C20 C21 1.395(5)
O1 C27 1.391(4)
O1 C21 1.400(4)
C21 C22 1.381(5)
C22 C23 1.385(6)
C22 H22A 0.9500
C23 C24 1.359(7)
C23 H23A 0.9500
C24 C25 1.388(7)
C24 H24A 0.9500
C25 H25A 0.9500
C26 C27 1.385(5)
C26 C31 1.400(5)
C27 C28 1.387(5)
C28 C29 1.377(6)
C28 H28A 0.9500
C29 C30 1.376(6)
C29 H29A 0.9500
C30 C31 1.387(5)
C30 H30A 0.9500
C31 H31A 0.9500
C32 C37 1.368(5)
C32 C33 1.395(6)
C33 C34 1.389(7)
C33 H33A 0.9500
C34 C35 1.373(8)
C34 H34A 0.9500
C35 C36 1.372(7)
C35 H35A 0.9500
C36 C37 1.382(6)
C36 H36A 0.9500
C37 H37A 0.9500
C38 C39 1.384(6)
C38 C43 1.388(5)
C39 C40 1.391(6)
C39 H39A 0.9500
C40 C41 1.367(7)
C40 H40A 0.9500
C41 C42 1.378(7)
C41 H41A 0.9500
C42 C43 1.396(6)
C42 H42A 0.9500
C43 H43A 0.9500
C44 C45 1.363(5)
C44 C49 1.389(5)
C45 C46 1.397(6)
C45 H45A 0.9500
C46 C47 1.355(7)
C46 H46A 0.9500
C47 C48 1.363(6)
C47 H47A 0.9500
C48 C49 1.384(5)
C48 H48A 0.9500
C49 H49A 0.9500
C50 C51 1.389(5)
C50 C55 1.392(5)
C51 C52 1.391(6)
C51 H51A 0.9500
C52 C53 1.369(7)
C52 H52A 0.9500
C53 C54 1.370(7)
C53 H53A 0.9500
C54 C55 1.392(6)
C54 H54A 0.9500
C55 H55A 0.9500
P10 F11 1.494(18)
P10 F12 1.50(2)
P10 F13 1.542(16)
P10 F14 1.549(18)
P10 F10 1.578(13)
P10 F15 1.597(18)
P10' F15' 1.541(19)
P10' F14' 1.555(18)
P10' F10' 1.605(16)
P10' F13' 1.612(18)
P10' F11' 1.66(2)
P10' F12' 1.66(2)
